data_4026125
loop_
_publ_author_name
'Lehao Huang'
'Tianmin Niu'
'Jun Wu'
'Yuhong Zhang'

_publ_section_title
;
 Copper-Catalyzed Oxidative Cross-Coupling of N,N-Dimethylanilines with
 Heteroarenes under Molecular Oxygen
;
_journal_name_full 'Journal of Organic Chemistry'
_journal_page_first 1759
_journal_page_last 1766
_journal_paper_doi 10.1021/jo1023975
_journal_volume 76
_journal_year 2011
_chemical_formula_moiety 'C25 H24 N2 O2'
_chemical_formula_sum 'C25 H24 N2 O2'
_chemical_formula_weight 384.46
_space_group_IT_number 14
_symmetry_cell_setting monoclinic
_symmetry_space_group_name_Hall '-P 2ybc'
_symmetry_space_group_name_H-M 'P 1 21/c 1'
_atom_sites_solution_hydrogens geom
_atom_sites_solution_primary direct
_atom_sites_solution_secondary difmap
_audit_creation_method SHELXL-97
_cell_angle_alpha 90.00
_cell_angle_beta 101.765(11)
_cell_angle_gamma 90.00
_cell_formula_units_Z 4
_cell_length_a 7.0755(9)
_cell_length_b 27.670(3)
_cell_length_c 10.6387(11)
_cell_measurement_reflns_used 3406
_cell_measurement_temperature 298(2)
_cell_measurement_theta_max 29.3348
_cell_measurement_theta_min 3.2602
_cell_volume 2039.1(4)
_computing_cell_refinement 'SAINT (Bruker, 2002)'
_computing_data_collection 'SMART (Bruker, 2002)'
_computing_data_reduction SAINT
_computing_molecular_graphics 'Ortep-3 for Windows (Farrugia, 1997)'
_computing_publication_material 'WinGX (Farrugia, 1999)'
_computing_structure_refinement 'SHELXL-97 (Sheldrick, 1997)'
_computing_structure_solution 'SHELXS-97 (Sheldrick, 1997)'
_diffrn_ambient_temperature 298(2)
_diffrn_measured_fraction_theta_full 29.40
_diffrn_measured_fraction_theta_max 0.873
_diffrn_measurement_device_type 'Bruker SMART area-detector diffractometer'
_diffrn_measurement_method '\f and \w scan'
_diffrn_radiation_monochromator graphite
_diffrn_radiation_source 'fine-focus sealed tube'
_diffrn_radiation_type MoK\a
_diffrn_radiation_wavelength 0.71073
_diffrn_reflns_av_R_equivalents 0.0451
_diffrn_reflns_av_sigmaI/netI 0.0619
_diffrn_reflns_limit_h_max 9
_diffrn_reflns_limit_h_min -9
_diffrn_reflns_limit_k_max 37
_diffrn_reflns_limit_k_min -35
_diffrn_reflns_limit_l_max 14
_diffrn_reflns_limit_l_min -14
_diffrn_reflns_number 12412
_diffrn_reflns_theta_full 29.40
_diffrn_reflns_theta_max 29.40
_diffrn_reflns_theta_min 3.27
_diffrn_standards_number 0
_exptl_absorpt_coefficient_mu 0.080
_exptl_absorpt_correction_T_max 1.00000
_exptl_absorpt_correction_T_min 0.88332
_exptl_absorpt_correction_type multi-scan
_exptl_absorpt_process_details 'SADABS (Bruker, 2002)'
_exptl_crystal_colour yellow
_exptl_crystal_density_diffrn 1.252
_exptl_crystal_description block
_exptl_crystal_F_000 888
_exptl_crystal_size_max 0.64
_exptl_crystal_size_mid 0.42
_exptl_crystal_size_min 0.32
_refine_diff_density_max 0.250
_refine_diff_density_min -0.180
_refine_diff_density_rms 0.040
_refine_ls_extinction_method none
_refine_ls_goodness_of_fit_ref 0.659
_refine_ls_hydrogen_treatment mixed
_refine_ls_matrix_type full
_refine_ls_number_parameters 270
_refine_ls_number_reflns 4907
_refine_ls_number_restraints 0
_refine_ls_restrained_S_all 0.659
_refine_ls_R_factor_all 0.1184
_refine_ls_R_factor_gt 0.0549
_refine_ls_shift/su_max 0.000
_refine_ls_shift/su_mean 0.000
_refine_ls_structure_factor_coef Fsqd
_refine_ls_weighting_details 'calc w=1/[\s^2^(Fo^2^)+(0.2000P)^2^+0.0000P] where P=(Fo^2^+2Fc^2^)/3'
_refine_ls_weighting_scheme calc
_refine_ls_wR_factor_gt 0.1640
_refine_ls_wR_factor_ref 0.2156
_reflns_number_gt 2378
_reflns_number_total 4907
_reflns_threshold_expression >2\s(I)
_cod_data_source_file jo1023975_si_001.cif
_cod_data_source_block 100326_hlh_180_1
_cod_original_sg_symbol_H-M 'P 21/c'
_cod_database_code 4026125

loop_
_symmetry_equiv_pos_as_xyz
'x, y, z'
'-x, y+1/2, -z+1/2'
'-x, -y, -z'
'x, -y-1/2, z-1/2'

loop_
_atom_site_label
_atom_site_type_symbol
_atom_site_fract_x
_atom_site_fract_y
_atom_site_fract_z
_atom_site_U_iso_or_equiv
_atom_site_adp_type
_atom_site_occupancy
_atom_site_symmetry_multiplicity
_atom_site_calc_flag
_atom_site_refinement_flags
H24A H -0.429(4) 0.6086(9) 0.927(2) 0.071(7) Uiso 1 1 d .
H24B H -0.404(4) 0.6425(9) 0.803(3) 0.082(8) Uiso 1 1 d .
O2 O 0.1468(2) 0.53209(6) 0.64011(14) 0.0619(4) Uani 1 1 d .
N1 N -0.0548(2) 0.58164(6) 0.99514(16) 0.0487(4) Uani 1 1 d .
N2 N -0.2969(2) 0.67321(6) 0.97436(16) 0.0523(5) Uani 1 1 d .
C17 C -0.4372(3) 0.69188(7) 1.03584(17) 0.0442(5) Uani 1 1 d .
C1 C 0.1060(3) 0.55898(7) 0.96470(19) 0.0479(5) Uani 1 1 d .
O1 O 0.3842(2) 0.52714(7) 0.81304(17) 0.0827(6) Uani 1 1 d .
C15 C 0.2233(3) 0.54014(8) 0.7649(2) 0.0531(5) Uani 1 1 d .
C7 C -0.0804(3) 0.59090(7) 0.78415(19) 0.0513(5) Uani 1 1 d .
C6 C -0.1678(3) 0.60119(7) 0.8853(2) 0.0510(5) Uani 1 1 d .
C8 C 0.0916(3) 0.56420(7) 0.83231(19) 0.0480(5) Uani 1 1 d .
C4 C 0.0440(4) 0.56085(8) 1.2134(2) 0.0656(6) Uani 1 1 d .
H4 H 0.0250 0.5616 1.2973 0.079 Uiso 1 1 calc R
C20 C -0.7040(3) 0.72941(9) 1.1783(2) 0.0597(6) Uani 1 1 d .
C22 C -0.4402(3) 0.74067(8) 1.0682(2) 0.0583(6) Uani 1 1 d .
H22 H -0.3529 0.7618 1.0427 0.070 Uiso 1 1 calc R
C2 C 0.2363(3) 0.53600(8) 1.0634(2) 0.0572(6) Uani 1 1 d .
H2 H 0.3434 0.5200 1.0454 0.069 Uiso 1 1 calc R
C5 C -0.0847(3) 0.58262(8) 1.1187(2) 0.0580(6) Uani 1 1 d .
H5 H -0.1925 0.5981 1.1372 0.070 Uiso 1 1 calc R
C9 C -0.1481(4) 0.60897(8) 0.6512(2) 0.0584(6) Uani 1 1 d .
C18 C -0.5754(3) 0.66291(8) 1.0748(2) 0.0657(6) Uani 1 1 d .
H18 H -0.5820 0.6303 1.0534 0.079 Uiso 1 1 calc R
C19 C -0.7027(4) 0.68151(9) 1.1446(2) 0.0701(7) Uani 1 1 d .
H19 H -0.7913 0.6608 1.1700 0.084 Uiso 1 1 calc R
C21 C -0.5700(4) 0.75814(9) 1.1374(2) 0.0667(6) Uani 1 1 d .
H21 H -0.5668 0.7909 1.1574 0.080 Uiso 1 1 calc R
C25 C -0.1728(4) 0.70706(8) 0.9250(3) 0.0655(6) Uani 1 1 d .
H25A H -0.0831 0.6895 0.8857 0.098 Uiso 1 1 calc R
H25B H -0.1031 0.7263 0.9943 0.098 Uiso 1 1 calc R
H25C H -0.2502 0.7277 0.8624 0.098 Uiso 1 1 calc R
C24 C -0.3425(4) 0.62992(9) 0.8938(3) 0.0583(6) Uani 1 1 d .
C3 C 0.2058(4) 0.53710(8) 1.1857(2) 0.0661(6) Uani 1 1 d .
H3 H 0.2928 0.5220 1.2512 0.079 Uiso 1 1 calc R
C10 C -0.3401(4) 0.60471(10) 0.5891(2) 0.0775(8) Uani 1 1 d .
H10 H -0.4277 0.5891 0.6295 0.093 Uiso 1 1 calc R
C16 C 0.2629(4) 0.50484(10) 0.5693(2) 0.0778(8) Uani 1 1 d .
H16A H 0.1951 0.5014 0.4819 0.117 Uiso 1 1 calc R
H16B H 0.2886 0.4734 0.6073 0.117 Uiso 1 1 calc R
H16C H 0.3826 0.5215 0.5713 0.117 Uiso 1 1 calc R
C14 C -0.0214(5) 0.63208(9) 0.5880(2) 0.0763(7) Uani 1 1 d .
H14 H 0.1075 0.6353 0.6284 0.092 Uiso 1 1 calc R
C23 C -0.8412(5) 0.74926(12) 1.2570(3) 0.0879(9) Uani 1 1 d .
H23A H -0.8194 0.7833 1.2699 0.132 Uiso 1 1 calc R
H23B H -0.8198 0.7332 1.3387 0.132 Uiso 1 1 calc R
H23C H -0.9718 0.7439 1.2125 0.132 Uiso 1 1 calc R
C11 C -0.4020(6) 0.62378(14) 0.4664(3) 0.1072(12) Uani 1 1 d .
H11 H -0.5310 0.6213 0.4256 0.129 Uiso 1 1 calc R
C12 C -0.2727(9) 0.64633(13) 0.4056(4) 0.1193(15) Uani 1 1 d .
H12 H -0.3138 0.6588 0.3234 0.143 Uiso 1 1 calc R
C13 C -0.0831(8) 0.65033(11) 0.4662(3) 0.1122(14) Uani 1 1 d .
H13 H 0.0045 0.6655 0.4248 0.135 Uiso 1 1 calc R

loop_
_atom_site_aniso_label
_atom_site_aniso_U_11
_atom_site_aniso_U_22
_atom_site_aniso_U_33
_atom_site_aniso_U_23
_atom_site_aniso_U_13
_atom_site_aniso_U_12
O2 0.0629(10) 0.0714(10) 0.0507(9) -0.0135(7) 0.0101(7) 0.0123(8)
N1 0.0530(10) 0.0452(9) 0.0487(10) -0.0035(7) 0.0121(8) 0.0016(7)
N2 0.0536(10) 0.0470(9) 0.0601(11) -0.0045(8) 0.0204(9) -0.0021(8)
C17 0.0427(10) 0.0464(11) 0.0425(10) -0.0004(8) 0.0064(8) 0.0027(8)
C1 0.0498(12) 0.0430(10) 0.0498(11) -0.0041(9) 0.0074(9) -0.0019(9)
O1 0.0522(11) 0.1214(15) 0.0714(11) -0.0191(10) 0.0054(9) 0.0174(10)
C15 0.0494(13) 0.0555(12) 0.0538(12) -0.0053(9) 0.0092(10) 0.0015(10)
C7 0.0574(13) 0.0461(10) 0.0490(12) -0.0073(9) 0.0074(10) 0.0019(9)
C6 0.0555(12) 0.0462(11) 0.0506(12) -0.0043(9) 0.0095(10) 0.0019(9)
C8 0.0483(12) 0.0479(11) 0.0470(11) -0.0053(9) 0.0078(9) -0.0023(9)
C4 0.0885(18) 0.0581(13) 0.0521(13) 0.0031(11) 0.0185(13) -0.0015(13)
C20 0.0552(13) 0.0748(16) 0.0500(12) -0.0003(11) 0.0126(10) 0.0100(11)
C22 0.0602(14) 0.0494(12) 0.0690(14) -0.0070(10) 0.0218(11) -0.0067(10)
C2 0.0553(13) 0.0535(12) 0.0603(13) -0.0031(10) 0.0055(11) 0.0005(10)
C5 0.0723(15) 0.0519(12) 0.0547(13) -0.0015(10) 0.0246(12) -0.0018(11)
C9 0.0770(16) 0.0481(12) 0.0475(12) -0.0090(9) 0.0063(12) 0.0140(11)
C18 0.0693(15) 0.0475(11) 0.0869(17) -0.0027(11) 0.0313(13) -0.0054(11)
C19 0.0648(15) 0.0708(16) 0.0838(17) 0.0040(13) 0.0362(13) -0.0036(12)
C21 0.0710(16) 0.0560(13) 0.0756(15) -0.0147(11) 0.0209(13) 0.0011(12)
C25 0.0652(15) 0.0624(14) 0.0764(16) -0.0005(12) 0.0320(13) -0.0037(11)
C24 0.0566(14) 0.0538(13) 0.0650(15) -0.0106(11) 0.0134(12) 0.0028(11)
C3 0.0772(16) 0.0626(14) 0.0538(13) 0.0057(11) 0.0026(12) 0.0012(12)
C10 0.091(2) 0.0733(16) 0.0598(15) -0.0151(12) -0.0039(14) 0.0217(14)
C16 0.0734(17) 0.0943(19) 0.0688(16) -0.0274(14) 0.0218(13) 0.0078(15)
C14 0.110(2) 0.0597(14) 0.0627(15) 0.0046(12) 0.0259(15) 0.0117(14)
C23 0.0837(19) 0.108(2) 0.0806(18) -0.0030(16) 0.0377(16) 0.0171(16)
C11 0.131(3) 0.104(2) 0.0679(19) -0.0249(18) -0.026(2) 0.052(2)
C12 0.200(5) 0.091(2) 0.0588(19) 0.0003(17) 0.007(3) 0.057(3)
C13 0.198(5) 0.075(2) 0.074(2) 0.0139(16) 0.054(3) 0.030(2)

loop_
_atom_type_symbol
_atom_type_description
_atom_type_scat_dispersion_real
_atom_type_scat_dispersion_imag
_atom_type_scat_source
C C 0.0033 0.0016 'International Tables Vol C Tables 4.2.6.8 and 6.1.1.4'
H H 0.0000 0.0000 'International Tables Vol C Tables 4.2.6.8 and 6.1.1.4'
N N 0.0061 0.0033 'International Tables Vol C Tables 4.2.6.8 and 6.1.1.4'
O O 0.0106 0.0060 'International Tables Vol C Tables 4.2.6.8 and 6.1.1.4'

loop_
_geom_angle_atom_site_label_1
_geom_angle_atom_site_label_2
_geom_angle_atom_site_label_3
_geom_angle
C15 O2 C16 116.48(17)
C5 N1 C6 128.65(18)
C5 N1 C1 121.59(18)
C6 N1 C1 109.76(16)
C17 N2 C25 118.09(16)
C17 N2 C24 118.86(17)
C25 N2 C24 113.05(17)
C22 C17 C18 115.91(18)
C22 C17 N2 121.51(18)
C18 C17 N2 122.48(18)
C2 C1 N1 118.29(18)
C2 C1 C8 134.70(19)
N1 C1 C8 106.97(18)
O1 C15 O2 121.7(2)
O1 C15 C8 125.1(2)
O2 C15 C8 113.20(18)
C6 C7 C8 108.24(18)
C6 C7 C9 124.47(19)
C8 C7 C9 127.07(19)
C7 C6 N1 107.73(18)
C7 C6 C24 132.1(2)
N1 C6 C24 120.11(19)
C1 C8 C15 121.90(19)
C1 C8 C7 107.29(17)
C15 C8 C7 130.40(19)
C5 C4 C3 120.4(2)
C5 C4 H4 119.8
C3 C4 H4 119.8
C19 C20 C21 115.7(2)
C19 C20 C23 122.4(2)
C21 C20 C23 121.9(2)
C17 C22 C21 121.2(2)
C17 C22 H22 119.4
C21 C22 H22 119.4
C3 C2 C1 119.8(2)
C3 C2 H2 120.1
C1 C2 H2 120.1
C4 C5 N1 119.4(2)
C4 C5 H5 120.3
N1 C5 H5 120.3
C14 C9 C10 118.4(2)
C14 C9 C7 120.3(2)
C10 C9 C7 121.3(2)
C17 C18 C19 121.4(2)
C17 C18 H18 119.3
C19 C18 H18 119.3
C20 C19 C18 122.7(2)
C20 C19 H19 118.6
C18 C19 H19 118.6
C20 C21 C22 123.0(2)
C20 C21 H21 118.5
C22 C21 H21 118.5
N2 C25 H25A 109.5
N2 C25 H25B 109.5
H25A C25 H25B 109.5
N2 C25 H25C 109.5
H25A C25 H25C 109.5
H25B C25 H25C 109.5
N2 C24 C6 112.61(19)
N2 C24 H24A 111.4(14)
C6 C24 H24A 106.9(14)
N2 C24 H24B 105.7(14)
C6 C24 H24B 108.8(14)
H24A C24 H24B 112(2)
C2 C3 C4 120.5(2)
C2 C3 H3 119.8
C4 C3 H3 119.8
C9 C10 C11 120.2(3)
C9 C10 H10 119.9
C11 C10 H10 119.9
O2 C16 H16A 109.5
O2 C16 H16B 109.5
H16A C16 H16B 109.5
O2 C16 H16C 109.5
H16A C16 H16C 109.5
H16B C16 H16C 109.5
C9 C14 C13 121.0(3)
C9 C14 H14 119.5
C13 C14 H14 119.5
C20 C23 H23A 109.5
C20 C23 H23B 109.5
H23A C23 H23B 109.5
C20 C23 H23C 109.5
H23A C23 H23C 109.5
H23B C23 H23C 109.5
C12 C11 C10 120.1(4)
C12 C11 H11 120.0
C10 C11 H11 120.0
C11 C12 C13 119.8(3)
C11 C12 H12 120.1
C13 C12 H12 120.1
C12 C13 C14 120.4(4)
C12 C13 H13 119.8
C14 C13 H13 119.8

loop_
_geom_bond_atom_site_label_1
_geom_bond_atom_site_label_2
_geom_bond_distance
O2 C15 1.346(3)
O2 C16 1.437(3)
N1 C5 1.374(3)
N1 C6 1.385(3)
N1 C1 1.394(3)
N2 C17 1.395(2)
N2 C25 1.453(3)
N2 C24 1.470(3)
C17 C22 1.395(3)
C17 C18 1.392(3)
C1 C2 1.401(3)
C1 C8 1.399(3)
O1 C15 1.204(3)
C15 C8 1.449(3)
C7 C6 1.376(3)
C7 C8 1.426(3)
C7 C9 1.485(3)
C6 C24 1.488(3)
C4 C5 1.354(3)
C4 C3 1.402(4)
C4 H4 0.9300
C20 C19 1.373(3)
C20 C21 1.375(3)
C20 C23 1.509(3)
C22 C21 1.376(3)
C22 H22 0.9300
C2 C3 1.362(3)
C2 H2 0.9300
C5 H5 0.9300
C9 C14 1.382(4)
C9 C10 1.389(4)
C18 C19 1.378(3)
C18 H18 0.9300
C19 H19 0.9300
C21 H21 0.9300
C25 H25A 0.9600
C25 H25B 0.9600
C25 H25C 0.9600
C24 H24A 0.96(3)
C24 H24B 1.03(3)
C3 H3 0.9300
C10 C11 1.393(4)
C10 H10 0.9300
C16 H16A 0.9600
C16 H16B 0.9600
C16 H16C 0.9600
C14 C13 1.376(4)
C14 H14 0.9300
C23 H23A 0.9600
C23 H23B 0.9600
C23 H23C 0.9600
C11 C12 1.374(6)
C11 H11 0.9300
C12 C13 1.369(6)
C12 H12 0.9300
C13 H13 0.9300

loop_
_geom_torsion_atom_site_label_1
_geom_torsion_atom_site_label_2
_geom_torsion_atom_site_label_3
_geom_torsion_atom_site_label_4
_geom_torsion
C25 N2 C17 C22 -10.3(3)
C24 N2 C17 C22 -153.5(2)
C25 N2 C17 C18 173.4(2)
C24 N2 C17 C18 30.2(3)
C5 N1 C1 C2 1.4(3)
C6 N1 C1 C2 -178.66(17)
C5 N1 C1 C8 179.47(17)
C6 N1 C1 C8 -0.6(2)
C16 O2 C15 O1 3.4(3)
C16 O2 C15 C8 -175.06(19)
C8 C7 C6 N1 0.1(2)
C9 C7 C6 N1 -174.88(19)
C8 C7 C6 C24 176.2(2)
C9 C7 C6 C24 1.2(4)
C5 N1 C6 C7 -179.71(19)
C1 N1 C6 C7 0.3(2)
C5 N1 C6 C24 3.6(3)
C1 N1 C6 C24 -176.37(18)
C2 C1 C8 C15 4.9(4)
N1 C1 C8 C15 -172.79(18)
C2 C1 C8 C7 178.2(2)
N1 C1 C8 C7 0.6(2)
O1 C15 C8 C1 -24.6(3)
O2 C15 C8 C1 153.78(19)
O1 C15 C8 C7 163.7(2)
O2 C15 C8 C7 -17.9(3)
C6 C7 C8 C1 -0.4(2)
C9 C7 C8 C1 174.4(2)
C6 C7 C8 C15 172.2(2)
C9 C7 C8 C15 -13.0(3)
C18 C17 C22 C21 1.6(3)
N2 C17 C22 C21 -175.0(2)
N1 C1 C2 C3 -1.3(3)
C8 C1 C2 C3 -178.8(2)
C3 C4 C5 N1 -0.6(3)
C6 N1 C5 C4 179.6(2)
C1 N1 C5 C4 -0.4(3)
C6 C7 C9 C14 128.1(2)
C8 C7 C9 C14 -45.9(3)
C6 C7 C9 C10 -49.6(3)
C8 C7 C9 C10 136.4(2)
C22 C17 C18 C19 -1.9(3)
N2 C17 C18 C19 174.6(2)
C21 C20 C19 C18 0.2(4)
C23 C20 C19 C18 -178.7(3)
C17 C18 C19 C20 1.1(4)
C19 C20 C21 C22 -0.6(4)
C23 C20 C21 C22 178.4(2)
C17 C22 C21 C20 -0.3(4)
C17 N2 C24 C6 -153.03(19)
C25 N2 C24 C6 62.0(3)
C7 C6 C24 N2 -114.7(3)
N1 C6 C24 N2 61.0(3)
C1 C2 C3 C4 0.4(3)
C5 C4 C3 C2 0.6(4)
C14 C9 C10 C11 -0.5(3)
C7 C9 C10 C11 177.2(2)
C10 C9 C14 C13 -0.2(3)
C7 C9 C14 C13 -178.0(2)
C9 C10 C11 C12 0.9(4)
C10 C11 C12 C13 -0.5(5)
C11 C12 C13 C14 -0.3(5)
C9 C14 C13 C12 0.7(4)

loop_
_cod_changelog_entry_id
_cod_changelog_entry_author
_cod_changelog_entry_date
_cod_changelog_entry_text
1 'Vaitkus, Antanas' 2022-06-29T12:05:00+03:00
;
 Removed the '_chemical_name_systematic' and '_chemical_name_common' data items
 that had incorrect values.
;

loop_
_cod_related_entry_id
_cod_related_entry_database
_cod_related_entry_code
1 ChemSpider 30659352
